data_2237191
loop_
_publ_author_name
'Kant, Rajni'
'Gupta, Vivek K.'
'Kapoor, Kamini'
'Patil, D. R.'
'Patil, P. P.'
'Deshmukh, Madhukar B.'

_publ_section_title
;
 9-(4-Hydroxy-3-methoxyphenyl)-3,3,6,6-tetramethyl-1,2,3,4,5,6,7,8,9,10-decahydroacridine-1,8-dione
;
_journal_coeditor_code LH5567
_journal_issue 1
_journal_name_full 'Acta Crystallographica Section E'
_journal_page_first o100
_journal_paper_doi 10.1107/S1600536812050568
_journal_volume 69
_journal_year 2013
_chemical_formula_iupac 'C24 H29 N O4'
_chemical_formula_moiety 'C24 H29 N O4'
_chemical_formula_sum 'C24 H29 N O4'
_chemical_formula_weight 395.48
_chemical_name_systematic
;
9-(4-Hydroxy-3-methoxyphenyl)-3,3,6,6-tetramethyl-1,2,3,4,5,6,7,8,9,10-
decahydroacridine-1,8-dione
;
_space_group_IT_number 14
_symmetry_cell_setting monoclinic
_symmetry_space_group_name_Hall '-P 2ybc'
_symmetry_space_group_name_H-M 'P 1 21/c 1'
_atom_sites_solution_hydrogens geom
_atom_sites_solution_primary direct
_atom_sites_solution_secondary difmap
_audit_creation_method SHELXL-97
_cell_angle_alpha 90.00
_cell_angle_beta 101.609(2)
_cell_angle_gamma 90.00
_cell_formula_units_Z 4
_cell_length_a 10.4828(3)
_cell_length_b 14.8973(4)
_cell_length_c 14.2059(3)
_cell_measurement_reflns_used 22356
_cell_measurement_temperature 293(2)
_cell_measurement_theta_max 29.1518
_cell_measurement_theta_min 3.4633
_cell_volume 2173.09(10)
_computing_cell_refinement 'CrysAlis PRO (Oxford Diffraction, 2010)'
_computing_data_collection 'CrysAlis PRO (Oxford Diffraction, 2010)'
_computing_data_reduction 'CrysAlis PRO (Oxford Diffraction, 2010)'
_computing_molecular_graphics 'PLATON (Spek, 2009)'
_computing_publication_material 'PLATON (Spek, 2009)'
_computing_structure_refinement 'SHELXL97 (Sheldrick, 2008)'
_computing_structure_solution 'SHELXS97 (Sheldrick, 2008)'
_diffrn_ambient_temperature 293(2)
_diffrn_detector_area_resol_mean 16.1049
_diffrn_measured_fraction_theta_full 0.997
_diffrn_measured_fraction_theta_max 0.997
_diffrn_measurement_device_type 'Oxford Diffraction Xcalibur Sapphire3'
_diffrn_measurement_method '\w scans'
_diffrn_radiation_monochromator graphite
_diffrn_radiation_source 'fine-focus sealed tube'
_diffrn_radiation_type MoK\a
_diffrn_radiation_wavelength 0.71073
_diffrn_reflns_av_R_equivalents 0.0779
_diffrn_reflns_av_sigmaI/netI 0.0355
_diffrn_reflns_limit_h_max 12
_diffrn_reflns_limit_h_min -12
_diffrn_reflns_limit_k_max 18
_diffrn_reflns_limit_k_min -18
_diffrn_reflns_limit_l_max 17
_diffrn_reflns_limit_l_min -17
_diffrn_reflns_number 63634
_diffrn_reflns_theta_full 26.00
_diffrn_reflns_theta_max 26.00
_diffrn_reflns_theta_min 3.47
_diffrn_standards_decay_% 0
_diffrn_standards_interval_count 0
_diffrn_standards_interval_time 0
_diffrn_standards_number 0
_exptl_absorpt_coefficient_mu 0.082
_exptl_absorpt_correction_T_max 1.00000
_exptl_absorpt_correction_T_min 0.96957
_exptl_absorpt_correction_type multi-scan
_exptl_absorpt_process_details '(CrysAlis PRO; Oxford Diffraction, 2010)'
_exptl_crystal_colour yellow
_exptl_crystal_density_diffrn 1.209
_exptl_crystal_density_method 'not measured'
_exptl_crystal_description block
_exptl_crystal_F_000 848
_exptl_crystal_size_max 0.3
_exptl_crystal_size_mid 0.2
_exptl_crystal_size_min 0.2
_refine_diff_density_max 0.193
_refine_diff_density_min -0.168
_refine_ls_extinction_method none
_refine_ls_goodness_of_fit_ref 1.019
_refine_ls_hydrogen_treatment constr
_refine_ls_matrix_type full
_refine_ls_number_parameters 267
_refine_ls_number_reflns 4264
_refine_ls_number_restraints 0
_refine_ls_restrained_S_all 1.019
_refine_ls_R_factor_all 0.0869
_refine_ls_R_factor_gt 0.0544
_refine_ls_shift/su_max 0.001
_refine_ls_shift/su_mean 0.000
_refine_ls_structure_factor_coef Fsqd
_refine_ls_weighting_details 'calc w=1/[\s^2^(Fo^2^)+(0.0342P)^2^+1.3025P] where P=(Fo^2^+2Fc^2^)/3'
_refine_ls_weighting_scheme calc
_refine_ls_wR_factor_gt 0.1028
_refine_ls_wR_factor_ref 0.1157
_reflns_number_gt 2958
_reflns_number_total 4264
_reflns_threshold_expression I>2\s(I)
_cod_data_source_file lh5567.cif
_cod_data_source_block I
_cod_original_sg_symbol_H-M 'P 21/c'
_cod_database_code 2237191
_cod_database_fobs_code 2237191

loop_
_symmetry_equiv_pos_as_xyz
'x, y, z'
'-x, y+1/2, -z+1/2'
'-x, -y, -z'
'x, -y-1/2, z-1/2'

loop_
_atom_site_type_symbol
_atom_site_label
_atom_site_fract_x
_atom_site_fract_y
_atom_site_fract_z
_atom_site_U_iso_or_equiv
_atom_site_adp_type
_atom_site_calc_flag
_atom_site_refinement_flags
_atom_site_occupancy
_atom_site_symmetry_multiplicity
O O1 0.36588(15) 0.71186(11) 0.15883(12) 0.0579(5) Uani d . 1 1
H H1 0.3497 0.6666 0.1872 0.087 Uiso calc R 1 1
O O2 0.50253(16) 0.63379(12) 0.31829(13) 0.0679(6) Uani d . 1 1
O O3 0.98444(15) 0.78678(10) 0.20508(10) 0.0449(4) Uani d . 1 1
O O4 0.74288(15) 1.04026(10) 0.34010(10) 0.0474(4) Uani d . 1 1
C C1 1.01925(19) 0.76067(13) 0.28878(14) 0.0324(5) Uani d . 1 1
C C2 1.1273(2) 0.69369(16) 0.31500(15) 0.0443(6) Uani d . 1 1
H H2A 1.2095 0.7257 0.3296 0.053 Uiso calc R 1 1
H H2B 1.1287 0.6558 0.2597 0.053 Uiso calc R 1 1
C C3 1.1169(2) 0.63400(15) 0.40043(15) 0.0414(5) Uani d . 1 1
C C4 1.0993(2) 0.69384(14) 0.48413(14) 0.0365(5) Uani d . 1 1
H H4A 1.0735 0.6569 0.5333 0.044 Uiso calc R 1 1
H H4B 1.1821 0.7215 0.5118 0.044 Uiso calc R 1 1
C C4A 0.99980(18) 0.76586(13) 0.45531(13) 0.0282(4) Uani d . 1 1
C C5 0.86618(19) 0.92717(14) 0.60844(13) 0.0340(5) Uani d . 1 1
H H5A 0.9431 0.9626 0.6337 0.041 Uiso calc R 1 1
H H5B 0.8581 0.8815 0.6556 0.041 Uiso calc R 1 1
C C5A 0.88328(18) 0.88242(13) 0.51737(13) 0.0281(4) Uani d . 1 1
C C6 0.74670(19) 0.98788(14) 0.59372(15) 0.0364(5) Uani d . 1 1
C C7 0.7532(2) 1.04984(13) 0.50920(14) 0.0354(5) Uani d . 1 1
H H7A 0.6723 1.0833 0.4935 0.043 Uiso calc R 1 1
H H7B 0.8229 1.0928 0.5294 0.043 Uiso calc R 1 1
C C8 0.77544(18) 1.00365(13) 0.41909(14) 0.0312(5) Uani d . 1 1
C C8A 0.83906(18) 0.91691(13) 0.42877(13) 0.0277(4) Uani d . 1 1
C C9 0.85163(18) 0.86508(12) 0.33895(12) 0.0279(4) Uani d . 1 1
H H9 0.8768 0.9076 0.2933 0.033 Uiso calc R 1 1
C C9A 0.95946(18) 0.79613(13) 0.36429(13) 0.0276(4) Uani d . 1 1
N N10 0.95340(15) 0.80412(11) 0.52928(11) 0.0325(4) Uani d . 1 1
H H10 0.9686 0.7784 0.5846 0.039 Uiso calc R 1 1
C C11 1.0003(3) 0.57076(16) 0.37230(17) 0.0570(7) Uani d . 1 1
H H11A 0.9227 0.6054 0.3505 0.085 Uiso calc R 1 1
H H11B 0.9906 0.5356 0.4271 0.085 Uiso calc R 1 1
H H11C 1.0144 0.5316 0.3217 0.085 Uiso calc R 1 1
C C12 1.2408(3) 0.5783(2) 0.43053(19) 0.0732(9) Uani d . 1 1
H H12A 1.2543 0.5424 0.3772 0.110 Uiso calc R 1 1
H H12B 1.2321 0.5399 0.4831 0.110 Uiso calc R 1 1
H H12C 1.3138 0.6176 0.4502 0.110 Uiso calc R 1 1
C C13 0.6240(2) 0.92964(19) 0.57391(19) 0.0600(7) Uani d . 1 1
H H13A 0.5489 0.9666 0.5736 0.090 Uiso calc R 1 1
H H13B 0.6297 0.8848 0.6231 0.090 Uiso calc R 1 1
H H13C 0.6163 0.9009 0.5125 0.090 Uiso calc R 1 1
C C14 0.7475(3) 1.04393(17) 0.68425(17) 0.0587(7) Uani d . 1 1
H H14A 0.8277 1.0769 0.7002 0.088 Uiso calc R 1 1
H H14B 0.7398 1.0049 0.7366 0.088 Uiso calc R 1 1
H H14C 0.6756 1.0851 0.6727 0.088 Uiso calc R 1 1
C C15 0.72117(19) 0.82284(13) 0.29120(13) 0.0311(5) Uani d . 1 1
C C16 0.6463(2) 0.85976(16) 0.21025(17) 0.0591(8) Uani d . 1 1
H H16 0.6756 0.9107 0.1832 0.071 Uiso calc R 1 1
C C17 0.5277(3) 0.82234(17) 0.16818(18) 0.0640(8) Uani d . 1 1
H H17 0.4781 0.8491 0.1138 0.077 Uiso calc R 1 1
C C18 0.4818(2) 0.74704(14) 0.20478(15) 0.0393(5) Uani d . 1 1
C C19 0.5562(2) 0.70943(14) 0.28684(15) 0.0370(5) Uani d . 1 1
C C20 0.67392(19) 0.74706(14) 0.32934(14) 0.0362(5) Uani d . 1 1
H H20 0.7225 0.7211 0.3846 0.043 Uiso calc R 1 1
C C21 0.5784(3) 0.58366(18) 0.3926(2) 0.0686(8) Uani d . 1 1
H H21A 0.6595 0.5680 0.3752 0.103 Uiso calc R 1 1
H H21B 0.5326 0.5299 0.4029 0.103 Uiso calc R 1 1
H H21C 0.5952 0.6187 0.4505 0.103 Uiso calc R 1 1

loop_
_atom_site_aniso_label
_atom_site_aniso_U_11
_atom_site_aniso_U_22
_atom_site_aniso_U_33
_atom_site_aniso_U_12
_atom_site_aniso_U_13
_atom_site_aniso_U_23
O1 0.0465(10) 0.0494(10) 0.0643(11) -0.0135(8) -0.0210(8) 0.0109(8)
O2 0.0477(10) 0.0733(12) 0.0732(12) -0.0243(9) -0.0107(9) 0.0376(10)
O3 0.0643(10) 0.0500(9) 0.0211(8) -0.0007(8) 0.0103(7) -0.0018(7)
O4 0.0625(10) 0.0403(9) 0.0365(9) 0.0105(8) 0.0028(7) 0.0104(7)
C1 0.0378(11) 0.0354(11) 0.0240(10) -0.0080(9) 0.0061(8) -0.0028(9)
C2 0.0458(13) 0.0560(14) 0.0338(12) 0.0059(11) 0.0144(10) -0.0080(11)
C3 0.0459(13) 0.0448(13) 0.0310(11) 0.0142(11) 0.0019(9) -0.0036(10)
C4 0.0364(11) 0.0445(12) 0.0262(11) 0.0079(10) 0.0002(8) -0.0001(9)
C4A 0.0280(10) 0.0327(11) 0.0233(10) -0.0011(8) 0.0040(8) -0.0022(8)
C5 0.0342(11) 0.0421(12) 0.0245(10) 0.0040(9) 0.0032(8) -0.0001(9)
C5A 0.0272(10) 0.0317(10) 0.0250(10) -0.0007(8) 0.0043(8) 0.0000(8)
C6 0.0327(11) 0.0422(12) 0.0352(11) 0.0048(10) 0.0091(9) 0.0032(9)
C7 0.0324(11) 0.0332(11) 0.0404(12) 0.0022(9) 0.0069(9) 0.0003(9)
C8 0.0262(10) 0.0319(11) 0.0333(11) -0.0045(9) 0.0005(8) 0.0041(9)
C8A 0.0271(10) 0.0298(10) 0.0250(10) -0.0025(8) 0.0026(8) 0.0015(8)
C9 0.0328(10) 0.0291(10) 0.0203(9) -0.0022(8) 0.0020(8) 0.0047(8)
C9A 0.0291(10) 0.0313(10) 0.0215(9) -0.0037(8) 0.0027(7) -0.0014(8)
N10 0.0404(10) 0.0383(10) 0.0185(8) 0.0082(8) 0.0057(7) 0.0056(7)
C11 0.0828(19) 0.0430(14) 0.0410(14) -0.0041(13) 0.0027(13) -0.0003(11)
C12 0.080(2) 0.083(2) 0.0525(16) 0.0469(17) 0.0048(14) -0.0075(15)
C13 0.0364(13) 0.0738(18) 0.0707(18) -0.0037(13) 0.0128(12) 0.0242(14)
C14 0.0721(18) 0.0621(16) 0.0480(15) 0.0236(14) 0.0269(13) 0.0006(12)
C15 0.0354(11) 0.0303(11) 0.0244(10) -0.0007(9) -0.0016(8) -0.0002(8)
C16 0.0675(17) 0.0463(14) 0.0490(15) -0.0251(13) -0.0232(12) 0.0232(11)
C17 0.0661(17) 0.0524(15) 0.0542(16) -0.0174(13) -0.0341(13) 0.0244(13)
C18 0.0362(12) 0.0345(11) 0.0408(12) -0.0028(10) -0.0072(9) -0.0011(10)
C19 0.0345(11) 0.0377(12) 0.0375(12) -0.0035(9) 0.0039(9) 0.0061(9)
C20 0.0352(11) 0.0430(12) 0.0274(11) -0.0003(10) -0.0008(8) 0.0114(9)
C21 0.0579(17) 0.0636(18) 0.083(2) -0.0048(14) 0.0111(14) 0.0390(16)

loop_
_atom_type_symbol
_atom_type_description
_atom_type_scat_dispersion_real
_atom_type_scat_dispersion_imag
_atom_type_scat_source
C C 0.0033 0.0016 'International Tables Vol C Tables 4.2.6.8 and 6.1.1.4'
H H 0.0000 0.0000 'International Tables Vol C Tables 4.2.6.8 and 6.1.1.4'
N N 0.0061 0.0033 'International Tables Vol C Tables 4.2.6.8 and 6.1.1.4'
O O 0.0106 0.0060 'International Tables Vol C Tables 4.2.6.8 and 6.1.1.4'

loop_
_geom_angle_atom_site_label_1
_geom_angle_atom_site_label_2
_geom_angle_atom_site_label_3
_geom_angle
C18 O1 H1 109.5
C19 O2 C21 118.32(18)
O3 C1 C9A 120.73(19)
O3 C1 C2 120.74(18)
C9A C1 C2 118.50(17)
C1 C2 C3 114.46(18)
C1 C2 H2A 108.6
C3 C2 H2A 108.6
C1 C2 H2B 108.6
C3 C2 H2B 108.6
H2A C2 H2B 107.6
C2 C3 C4 108.56(18)
C2 C3 C12 110.3(2)
C4 C3 C12 109.17(17)
C2 C3 C11 109.39(18)
C4 C3 C11 110.29(19)
C12 C3 C11 109.1(2)
C4A C4 C3 113.14(16)
C4A C4 H4A 109.0
C3 C4 H4A 109.0
C4A C4 H4B 109.0
C3 C4 H4B 109.0
H4A C4 H4B 107.8
C9A C4A N10 120.24(17)
C9A C4A C4 124.55(17)
N10 C4A C4 115.15(16)
C5A C5 C6 112.54(16)
C5A C5 H5A 109.1
C6 C5 H5A 109.1
C5A C5 H5B 109.1
C6 C5 H5B 109.1
H5A C5 H5B 107.8
C8A C5A N10 120.88(17)
C8A C5A C5 123.82(18)
N10 C5A C5 115.24(16)
C5 C6 C7 107.52(16)
C5 C6 C13 109.03(18)
C7 C6 C13 111.54(18)
C5 C6 C14 110.03(17)
C7 C6 C14 109.70(18)
C13 C6 C14 109.01(19)
C8 C7 C6 115.43(17)
C8 C7 H7A 108.4
C6 C7 H7A 108.4
C8 C7 H7B 108.4
C6 C7 H7B 108.4
H7A C7 H7B 107.5
O4 C8 C8A 121.28(18)
O4 C8 C7 120.51(18)
C8A C8 C7 118.18(17)
C5A C8A C8 119.51(18)
C5A C8A C9 121.13(17)
C8 C8A C9 119.33(16)
C9A C9 C8A 109.35(14)
C9A C9 C15 112.51(15)
C8A C9 C15 111.07(15)
C9A C9 H9 107.9
C8A C9 H9 107.9
C15 C9 H9 107.9
C4A C9A C1 119.19(18)
C4A C9A C9 121.81(17)
C1 C9A C9 119.00(16)
C4A N10 C5A 121.63(16)
C4A N10 H10 119.2
C5A N10 H10 119.2
C3 C11 H11A 109.5
C3 C11 H11B 109.5
H11A C11 H11B 109.5
C3 C11 H11C 109.5
H11A C11 H11C 109.5
H11B C11 H11C 109.5
C3 C12 H12A 109.5
C3 C12 H12B 109.5
H12A C12 H12B 109.5
C3 C12 H12C 109.5
H12A C12 H12C 109.5
H12B C12 H12C 109.5
C6 C13 H13A 109.5
C6 C13 H13B 109.5
H13A C13 H13B 109.5
C6 C13 H13C 109.5
H13A C13 H13C 109.5
H13B C13 H13C 109.5
C6 C14 H14A 109.5
C6 C14 H14B 109.5
H14A C14 H14B 109.5
C6 C14 H14C 109.5
H14A C14 H14C 109.5
H14B C14 H14C 109.5
C16 C15 C20 117.74(19)
C16 C15 C9 121.04(18)
C20 C15 C9 121.21(16)
C15 C16 C17 120.9(2)
C15 C16 H16 119.5
C17 C16 H16 119.5
C18 C17 C16 121.4(2)
C18 C17 H17 119.3
C16 C17 H17 119.3
O1 C18 C17 118.83(19)
O1 C18 C19 122.98(19)
C17 C18 C19 118.19(19)
O2 C19 C20 125.45(18)
O2 C19 C18 114.10(18)
C20 C19 C18 120.45(19)
C19 C20 C15 121.24(18)
C19 C20 H20 119.4
C15 C20 H20 119.4
O2 C21 H21A 109.5
O2 C21 H21B 109.5
H21A C21 H21B 109.5
O2 C21 H21C 109.5
H21A C21 H21C 109.5
H21B C21 H21C 109.5

loop_
_geom_bond_atom_site_label_1
_geom_bond_atom_site_label_2
_geom_bond_distance
O1 C18 1.364(2)
O1 H1 0.8200
O2 C19 1.374(2)
O2 C21 1.403(3)
O3 C1 1.234(2)
O4 C8 1.232(2)
C1 C9A 1.447(3)
C1 C2 1.499(3)
C2 C3 1.526(3)
C2 H2A 0.9700
C2 H2B 0.9700
C3 C4 1.527(3)
C3 C12 1.528(3)
C3 C11 1.532(3)
C4 C4A 1.495(3)
C4 H4A 0.9700
C4 H4B 0.9700
C4A C9A 1.354(2)
C4A N10 1.368(2)
C5 C5A 1.498(3)
C5 C6 1.525(3)
C5 H5A 0.9700
C5 H5B 0.9700
C5A C8A 1.352(2)
C5A N10 1.371(2)
C6 C7 1.527(3)
C6 C13 1.530(3)
C6 C14 1.532(3)
C7 C8 1.512(3)
C7 H7A 0.9700
C7 H7B 0.9700
C8 C8A 1.448(3)
C8A C9 1.520(3)
C9 C9A 1.516(3)
C9 C15 1.534(3)
C9 H9 0.9800
N10 H10 0.8600
C11 H11A 0.9600
C11 H11B 0.9600
C11 H11C 0.9600
C12 H12A 0.9600
C12 H12B 0.9600
C12 H12C 0.9600
C13 H13A 0.9600
C13 H13B 0.9600
C13 H13C 0.9600
C14 H14A 0.9600
C14 H14B 0.9600
C14 H14C 0.9600
C15 C16 1.370(3)
C15 C20 1.386(3)
C16 C17 1.384(3)
C16 H16 0.9300
C17 C18 1.364(3)
C17 H17 0.9300
C18 C19 1.384(3)
C19 C20 1.379(3)
C20 H20 0.9300
C21 H21A 0.9600
C21 H21B 0.9600
C21 H21C 0.9600

loop_
_geom_hbond_atom_site_label_D
_geom_hbond_atom_site_label_H
_geom_hbond_atom_site_label_A
_geom_hbond_site_symmetry_A
_geom_hbond_distance_DH
_geom_hbond_distance_HA
_geom_hbond_distance_DA
_geom_hbond_angle_DHA
_geom_hbond_publ_flag
O1 H1 O4 2_645 0.82 2.12 2.800(2) 141 yes
N10 H10 O3 4_576 0.86 1.95 2.802(2) 174 yes

loop_
_geom_torsion_atom_site_label_1
_geom_torsion_atom_site_label_2
_geom_torsion_atom_site_label_3
_geom_torsion_atom_site_label_4
_geom_torsion
O3 C1 C2 C3 -150.88(19)
C9A C1 C2 C3 31.0(3)
C1 C2 C3 C4 -52.0(2)
C1 C2 C3 C12 -171.60(19)
C1 C2 C3 C11 68.3(2)
C2 C3 C4 C4A 46.2(2)
C12 C3 C4 C4A 166.4(2)
C11 C3 C4 C4A -73.7(2)
C3 C4 C4A C9A -20.7(3)
C3 C4 C4A N10 162.08(18)
C6 C5 C5A C8A 26.8(3)
C6 C5 C5A N10 -156.02(17)
C5A C5 C6 C7 -50.7(2)
C5A C5 C6 C13 70.3(2)
C5A C5 C6 C14 -170.15(18)
C5 C6 C7 C8 50.7(2)
C13 C6 C7 C8 -68.8(2)
C14 C6 C7 C8 170.34(18)
C6 C7 C8 O4 157.24(18)
C6 C7 C8 C8A -24.5(2)
N10 C5A C8A C8 -174.53(17)
C5 C5A C8A C8 2.5(3)
N10 C5A C8A C9 7.2(3)
C5 C5A C8A C9 -175.83(17)
O4 C8 C8A C5A 174.37(19)
C7 C8 C8A C5A -3.9(3)
O4 C8 C8A C9 -7.3(3)
C7 C8 C8A C9 174.46(17)
C5A C8A C9 C9A -21.9(2)
C8 C8A C9 C9A 159.82(16)
C5A C8A C9 C15 102.9(2)
C8 C8A C9 C15 -75.4(2)
N10 C4A C9A C1 174.02(17)
C4 C4A C9A C1 -3.1(3)
N10 C4A C9A C9 -7.0(3)
C4 C4A C9A C9 175.87(18)
O3 C1 C9A C4A 179.86(19)
C2 C1 C9A C4A -2.1(3)
O3 C1 C9A C9 0.9(3)
C2 C1 C9A C9 178.97(17)
C8A C9 C9A C4A 21.9(2)
C15 C9 C9A C4A -102.0(2)
C8A C9 C9A C1 -159.14(16)
C15 C9 C9A C1 76.9(2)
C9A C4A N10 C5A -11.1(3)
C4 C4A N10 C5A 166.29(17)
C8A C5A N10 C4A 11.0(3)
C5 C5A N10 C4A -166.26(17)
C9A C9 C15 C16 -133.8(2)
C8A C9 C15 C16 103.3(2)
C9A C9 C15 C20 47.4(2)
C8A C9 C15 C20 -75.6(2)
C20 C15 C16 C17 -0.1(4)
C9 C15 C16 C17 -179.0(2)
C15 C16 C17 C18 -0.9(5)
C16 C17 C18 O1 -178.3(3)
C16 C17 C18 C19 1.2(4)
C21 O2 C19 C20 -8.0(4)
C21 O2 C19 C18 171.2(2)
O1 C18 C19 O2 -0.3(3)
C17 C18 C19 O2 -179.9(2)
O1 C18 C19 C20 178.8(2)
C17 C18 C19 C20 -0.7(4)
O2 C19 C20 C15 178.8(2)
C18 C19 C20 C15 -0.3(3)
C16 C15 C20 C19 0.6(3)
C9 C15 C20 C19 179.51(19)

loop_
_cod_related_entry_id
_cod_related_entry_database
_cod_related_entry_code
1 ChemSpider 850739
